data_7214431
loop_
_publ_author_name
'Xu, Zhiguang'
'Liu, Haiyang'
'Mahmood, Mian HR'
'Cai, Yuepeng'
'Xu, Xuan'
'Tang, Youwen'

_publ_section_title
;
 Spontaneous resolution of chiral bis-sulfoxides with asymmetric
 atropisomerism
;
_journal_issue 19
_journal_name_full CrystEngComm
_journal_page_first 3839
_journal_paper_doi 10.1039/c4ce00296b
_journal_volume 16
_journal_year 2014
_chemical_formula_moiety 'C16 H26 O2 S2'
_chemical_formula_sum 'C16 H26 O2 S2'
_chemical_formula_weight 314.51
_chemical_name_systematic 1,2-bis((tert-butylsulfinyl)methyl)benzene
_space_group_IT_number 19
_symmetry_cell_setting orthorhombic
_symmetry_Int_Tables_number 19
_symmetry_space_group_name_Hall 'P 2ac 2ab'
_symmetry_space_group_name_H-M 'P 21 21 21'
_atom_sites_solution_hydrogens geom
_atom_sites_solution_primary direct
_atom_sites_solution_secondary difmap
_audit_creation_method SHELXL-97
_cell_angle_alpha 90.00
_cell_angle_beta 90.00
_cell_angle_gamma 90.00
_cell_formula_units_Z 4
_cell_length_a 10.4014(17)
_cell_length_b 11.1506(18)
_cell_length_c 15.433(3)
_cell_measurement_reflns_used 980
_cell_measurement_temperature 293(2)
_cell_measurement_theta_max 18.11
_cell_measurement_theta_min 2.25
_cell_volume 1789.9(5)
_computing_structure_refinement 'SHELXL-97 (Sheldrick, 1997)'
_computing_structure_solution 'SHELXS-97 (Sheldrick, 1990)'
_diffrn_ambient_temperature 293(2)
_diffrn_measured_fraction_theta_full 1.000
_diffrn_measured_fraction_theta_max 0.958
_diffrn_measurement_device_type 'CCD area detector'
_diffrn_measurement_method 'phi and omega scans'
_diffrn_radiation_monochromator graphite
_diffrn_radiation_source 'fine-focus sealed tube'
_diffrn_radiation_type MoK\a
_diffrn_radiation_wavelength 0.71073
_diffrn_reflns_av_R_equivalents 0.0731
_diffrn_reflns_av_sigmaI/netI 0.1083
_diffrn_reflns_limit_h_max 12
_diffrn_reflns_limit_h_min -13
_diffrn_reflns_limit_k_max 11
_diffrn_reflns_limit_k_min -14
_diffrn_reflns_limit_l_max 18
_diffrn_reflns_limit_l_min -20
_diffrn_reflns_number 10956
_diffrn_reflns_theta_full 25.00
_diffrn_reflns_theta_max 28.26
_diffrn_reflns_theta_min 2.25
_exptl_absorpt_coefficient_mu 0.297
_exptl_absorpt_correction_type none
_exptl_crystal_colour white
_exptl_crystal_density_diffrn 1.167
_exptl_crystal_density_method 'not measured'
_exptl_crystal_description block
_exptl_crystal_F_000 680.0
_exptl_crystal_size_max 0.28
_exptl_crystal_size_mid 0.22
_exptl_crystal_size_min 0.19
_refine_diff_density_max 0.173
_refine_diff_density_min -0.194
_refine_diff_density_rms 0.042
_refine_ls_abs_structure_details 'Flack H D (1983), Acta Cryst. A39, 876-881'
_refine_ls_abs_structure_Flack 0.20(8)
_refine_ls_extinction_method none
_refine_ls_goodness_of_fit_ref 1.041
_refine_ls_hydrogen_treatment constr
_refine_ls_matrix_type full
_refine_ls_number_parameters 187
_refine_ls_number_reflns 4144
_refine_ls_number_restraints 0
_refine_ls_restrained_S_all 1.041
_refine_ls_R_factor_all 0.1443
_refine_ls_R_factor_gt 0.0547
_refine_ls_shift/su_max 0.001
_refine_ls_shift/su_mean 0.000
_refine_ls_structure_factor_coef Fsqd
_refine_ls_weighting_details 'calc w=1/[\s^2^(Fo^2^)+(0.0000P)^2^+0.0000P] where P=(Fo^2^+2Fc^2^)/3'
_refine_ls_weighting_scheme calc
_refine_ls_wR_factor_gt 0.0585
_refine_ls_wR_factor_ref 0.0721
_reflns_number_gt 2018
_reflns_number_total 4144
_reflns_threshold_expression >2sigma(I)
_cod_data_source_file c4ce00296b2.cif
_cod_data_source_block a
_cod_original_cell_volume 1790.0(5)
_cod_database_code 7214431

loop_
_symmetry_equiv_pos_as_xyz
'x, y, z'
'-x+1/2, -y, z+1/2'
'-x, y+1/2, -z+1/2'
'x+1/2, -y+1/2, -z'

loop_
_atom_site_label
_atom_site_type_symbol
_atom_site_fract_x
_atom_site_fract_y
_atom_site_fract_z
_atom_site_U_iso_or_equiv
_atom_site_adp_type
_atom_site_occupancy
_atom_site_symmetry_multiplicity
_atom_site_calc_flag
_atom_site_refinement_flags
C1 C 0.3559(4) 0.6732(3) 0.8981(2) 0.0898(13) Uani 1 1 d .
H1A H 0.3471 0.7589 0.8978 0.135 Uiso 1 1 calc R
H1B H 0.2891 0.6387 0.9330 0.135 Uiso 1 1 calc R
H1C H 0.3492 0.6434 0.8399 0.135 Uiso 1 1 calc R
C2 C 0.4858(4) 0.6396(3) 0.9353(2) 0.0625(11) Uani 1 1 d .
C3 C 0.5029(4) 0.6984(3) 1.0244(2) 0.1037(16) Uani 1 1 d .
H3A H 0.5814 0.6708 1.0502 0.156 Uiso 1 1 calc R
H3B H 0.4317 0.6772 1.0610 0.156 Uiso 1 1 calc R
H3C H 0.5060 0.7839 1.0177 0.156 Uiso 1 1 calc R
C4 C 0.5978(3) 0.6682(3) 0.8767(2) 0.0798(13) Uani 1 1 d .
H4A H 0.5839 0.6324 0.8209 0.120 Uiso 1 1 calc R
H4B H 0.6755 0.6369 0.9015 0.120 Uiso 1 1 calc R
H4C H 0.6053 0.7536 0.8704 0.120 Uiso 1 1 calc R
C5 C 0.0252(4) 0.4964(3) 0.8710(2) 0.1107(16) Uani 1 1 d .
H5A H 0.0812 0.5396 0.8327 0.166 Uiso 1 1 calc R
H5B H 0.0681 0.4832 0.9253 0.166 Uiso 1 1 calc R
H5C H -0.0516 0.5422 0.8807 0.166 Uiso 1 1 calc R
C6 C -0.0922(3) 0.3957(3) 0.7505(2) 0.0821(13) Uani 1 1 d .
H6A H -0.1680 0.4399 0.7661 0.123 Uiso 1 1 calc R
H6B H -0.1166 0.3194 0.7268 0.123 Uiso 1 1 calc R
H6C H -0.0442 0.4400 0.7081 0.123 Uiso 1 1 calc R
C7 C -0.0097(3) 0.3762(3) 0.8306(2) 0.0572(10) Uani 1 1 d .
C8 C -0.0771(3) 0.2951(4) 0.8949(2) 0.1047(15) Uani 1 1 d .
H8A H -0.0282 0.2918 0.9476 0.157 Uiso 1 1 calc R
H8B H -0.0845 0.2160 0.8710 0.157 Uiso 1 1 calc R
H8C H -0.1613 0.3262 0.9069 0.157 Uiso 1 1 calc R
C9 C 0.2243(3) 0.2813(3) 0.88990(18) 0.0499(9) Uani 1 1 d .
H9A H 0.2405 0.3590 0.9159 0.060 Uiso 1 1 calc R
H9B H 0.1731 0.2346 0.9302 0.060 Uiso 1 1 calc R
C10 C 0.4687(3) 0.4144(2) 0.85249(17) 0.0526(9) Uani 1 1 d .
H10A H 0.3920 0.4440 0.8239 0.063 Uiso 1 1 calc R
H10B H 0.5428 0.4387 0.8186 0.063 Uiso 1 1 calc R
C11 C 0.4637(3) 0.2794(3) 0.85832(19) 0.0466(9) Uani 1 1 d .
C12 C 0.3504(3) 0.2184(3) 0.87397(18) 0.0428(8) Uani 1 1 d .
C13 C 0.3531(4) 0.0936(3) 0.8784(2) 0.0557(10) Uani 1 1 d .
H13 H 0.2776 0.0514 0.8891 0.067 Uiso 1 1 calc R
C14 C 0.4659(4) 0.0327(3) 0.8670(2) 0.0730(12) Uani 1 1 d .
H14 H 0.4660 -0.0506 0.8691 0.088 Uiso 1 1 calc R
C15 C 0.5783(4) 0.0923(4) 0.8528(2) 0.0716(12) Uani 1 1 d .
H15 H 0.6548 0.0502 0.8459 0.086 Uiso 1 1 calc R
C16 C 0.5769(3) 0.2161(4) 0.8489(2) 0.0638(11) Uani 1 1 d .
H16 H 0.6534 0.2574 0.8398 0.077 Uiso 1 1 calc R
O1 O 0.2080(2) 0.3905(2) 0.73778(14) 0.0833(9) Uani 1 1 d .
O2 O 0.6078(3) 0.44475(19) 0.99340(16) 0.0966(10) Uani 1 1 d .
S1 S 0.13575(9) 0.30104(8) 0.78999(6) 0.0560(3) Uani 1 1 d .
S2 S 0.47952(10) 0.47741(7) 0.96055(6) 0.0608(3) Uani 1 1 d .

loop_
_atom_site_aniso_label
_atom_site_aniso_U_11
_atom_site_aniso_U_22
_atom_site_aniso_U_33
_atom_site_aniso_U_23
_atom_site_aniso_U_13
_atom_site_aniso_U_12
C1 0.091(3) 0.058(3) 0.121(3) 0.002(3) -0.018(3) 0.005(3)
C2 0.078(3) 0.040(2) 0.070(3) 0.0022(19) -0.015(2) -0.006(2)
C3 0.164(5) 0.066(3) 0.082(3) -0.021(2) -0.028(3) -0.029(3)
C4 0.081(3) 0.055(3) 0.104(3) 0.011(2) 0.002(3) -0.018(2)
C5 0.085(3) 0.104(3) 0.143(4) -0.056(3) -0.022(3) 0.036(3)
C6 0.067(3) 0.102(3) 0.077(3) 0.009(2) -0.014(2) 0.008(2)
C7 0.041(3) 0.074(3) 0.057(2) -0.003(2) -0.009(2) 0.006(2)
C8 0.052(3) 0.176(5) 0.086(3) 0.043(3) 0.015(2) 0.010(3)
C9 0.052(2) 0.056(2) 0.0417(19) 0.0042(19) 0.0047(17) -0.0047(19)
C10 0.061(3) 0.049(2) 0.048(2) 0.0020(17) -0.0032(19) -0.0125(19)
C11 0.049(2) 0.044(2) 0.047(2) -0.0018(18) -0.0048(18) -0.002(2)
C12 0.045(2) 0.045(2) 0.0385(19) 0.0003(17) 0.0008(18) -0.0012(19)
C13 0.067(3) 0.042(2) 0.059(2) -0.0013(19) 0.001(2) -0.002(2)
C14 0.103(4) 0.049(2) 0.067(3) -0.009(2) 0.004(3) 0.015(3)
C15 0.067(3) 0.071(3) 0.077(3) -0.010(3) -0.004(2) 0.024(2)
C16 0.052(3) 0.065(3) 0.075(3) -0.008(2) -0.001(2) -0.004(2)
O1 0.065(2) 0.120(2) 0.0645(16) 0.0334(15) 0.0074(14) -0.0108(16)
O2 0.108(3) 0.0663(18) 0.115(2) 0.0118(16) -0.0608(19) -0.0017(16)
S1 0.0539(6) 0.0655(6) 0.0485(5) -0.0026(5) -0.0013(5) -0.0002(5)
S2 0.0815(8) 0.0453(5) 0.0557(6) 0.0030(5) -0.0167(6) -0.0073(5)

loop_
_atom_type_symbol
_atom_type_description
_atom_type_scat_dispersion_real
_atom_type_scat_dispersion_imag
_atom_type_scat_source
C C 0.0033 0.0016 'International Tables Vol C Tables 4.2.6.8 and 6.1.1.4'
H H 0.0000 0.0000 'International Tables Vol C Tables 4.2.6.8 and 6.1.1.4'
O O 0.0106 0.0060 'International Tables Vol C Tables 4.2.6.8 and 6.1.1.4'
S S 0.1246 0.1234 'International Tables Vol C Tables 4.2.6.8 and 6.1.1.4'

loop_
_geom_angle_atom_site_label_1
_geom_angle_atom_site_label_2
_geom_angle_atom_site_label_3
_geom_angle
C2 C1 H1A 109.5
C2 C1 H1B 109.5
H1A C1 H1B 109.5
C2 C1 H1C 109.5
H1A C1 H1C 109.5
H1B C1 H1C 109.5
C4 C2 C1 114.1(3)
C4 C2 C3 111.0(3)
C1 C2 C3 109.7(3)
C4 C2 S2 111.1(2)
C1 C2 S2 106.9(2)
C3 C2 S2 103.5(2)
C2 C3 H3A 109.5
C2 C3 H3B 109.5
H3A C3 H3B 109.5
C2 C3 H3C 109.5
H3A C3 H3C 109.5
H3B C3 H3C 109.5
C2 C4 H4A 109.5
C2 C4 H4B 109.5
H4A C4 H4B 109.5
C2 C4 H4C 109.5
H4A C4 H4C 109.5
H4B C4 H4C 109.5
C7 C5 H5A 109.5
C7 C5 H5B 109.5
H5A C5 H5B 109.5
C7 C5 H5C 109.5
H5A C5 H5C 109.5
H5B C5 H5C 109.5
C7 C6 H6A 109.5
C7 C6 H6B 109.5
H6A C6 H6B 109.5
C7 C6 H6C 109.5
H6A C6 H6C 109.5
H6B C6 H6C 109.5
C5 C7 C6 110.0(3)
C5 C7 C8 111.5(3)
C6 C7 C8 110.9(3)
C5 C7 S1 110.1(3)
C6 C7 S1 104.6(2)
C8 C7 S1 109.4(2)
C7 C8 H8A 109.5
C7 C8 H8B 109.5
H8A C8 H8B 109.5
C7 C8 H8C 109.5
H8A C8 H8C 109.5
H8B C8 H8C 109.5
C12 C9 S1 111.1(2)
C12 C9 H9A 109.4
S1 C9 H9A 109.4
C12 C9 H9B 109.4
S1 C9 H9B 109.4
H9A C9 H9B 108.0
C11 C10 S2 109.51(19)
C11 C10 H10A 109.8
S2 C10 H10A 109.8
C11 C10 H10B 109.8
S2 C10 H10B 109.8
H10A C10 H10B 108.2
C16 C11 C12 119.6(3)
C16 C11 C10 118.3(3)
C12 C11 C10 122.1(3)
C11 C12 C13 118.9(3)
C11 C12 C9 122.8(3)
C13 C12 C9 118.3(3)
C14 C13 C12 120.5(4)
C14 C13 H13 119.8
C12 C13 H13 119.8
C15 C14 C13 121.0(4)
C15 C14 H14 119.5
C13 C14 H14 119.5
C14 C15 C16 119.0(4)
C14 C15 H15 120.5
C16 C15 H15 120.5
C15 C16 C11 121.0(3)
C15 C16 H16 119.5
C11 C16 H16 119.5
O1 S1 C9 106.63(14)
O1 S1 C7 107.11(16)
C9 S1 C7 100.60(14)
O2 S2 C10 106.08(15)
O2 S2 C2 106.36(16)
C10 S2 C2 100.80(14)

loop_
_geom_bond_atom_site_label_1
_geom_bond_atom_site_label_2
_geom_bond_distance
C1 C2 1.516(5)
C1 H1A 0.9600
C1 H1B 0.9600
C1 H1C 0.9600
C2 C4 1.509(4)
C2 C3 1.533(4)
C2 S2 1.851(3)
C3 H3A 0.9600
C3 H3B 0.9600
C3 H3C 0.9600
C4 H4A 0.9600
C4 H4B 0.9600
C4 H4C 0.9600
C5 C7 1.522(4)
C5 H5A 0.9600
C5 H5B 0.9600
C5 H5C 0.9600
C6 C7 1.520(4)
C6 H6A 0.9600
C6 H6B 0.9600
C6 H6C 0.9600
C7 C8 1.515(4)
C7 S1 1.840(3)
C8 H8A 0.9600
C8 H8B 0.9600
C8 H8C 0.9600
C9 C12 1.507(4)
C9 S1 1.810(3)
C9 H9A 0.9700
C9 H9B 0.9700
C10 C11 1.508(4)
C10 S2 1.813(3)
C10 H10A 0.9700
C10 H10B 0.9700
C11 C16 1.381(4)
C11 C12 1.382(4)
C12 C13 1.394(4)
C13 C14 1.367(4)
C13 H13 0.9300
C14 C15 1.362(4)
C14 H14 0.9300
C15 C16 1.383(5)
C15 H15 0.9300
C16 H16 0.9300
O1 S1 1.487(2)
O2 S2 1.473(2)

loop_
_geom_torsion_atom_site_label_1
_geom_torsion_atom_site_label_2
_geom_torsion_atom_site_label_3
_geom_torsion_atom_site_label_4
_geom_torsion
S2 C10 C11 C16 -95.8(3)
S2 C10 C11 C12 83.2(3)
C16 C11 C12 C13 -1.1(5)
C10 C11 C12 C13 179.9(3)
C16 C11 C12 C9 176.5(3)
C10 C11 C12 C9 -2.5(5)
S1 C9 C12 C11 92.2(3)
S1 C9 C12 C13 -90.2(3)
C11 C12 C13 C14 -0.3(5)
C9 C12 C13 C14 -178.0(3)
C12 C13 C14 C15 1.2(6)
C13 C14 C15 C16 -0.8(6)
C14 C15 C16 C11 -0.6(6)
C12 C11 C16 C15 1.5(5)
C10 C11 C16 C15 -179.4(3)
C12 C9 S1 O1 -69.1(3)
C12 C9 S1 C7 179.3(2)
C5 C7 S1 O1 -48.8(3)
C6 C7 S1 O1 69.4(3)
C8 C7 S1 O1 -171.7(2)
C5 C7 S1 C9 62.4(3)
C6 C7 S1 C9 -179.4(2)
C8 C7 S1 C9 -60.5(3)
C11 C10 S2 O2 68.7(3)
C11 C10 S2 C2 179.4(2)
C4 C2 S2 O2 52.7(3)
C1 C2 S2 O2 177.8(3)
C3 C2 S2 O2 -66.4(3)
C4 C2 S2 C10 -57.8(3)
C1 C2 S2 C10 67.3(3)
C3 C2 S2 C10 -176.9(3)
